data_7044760
loop_
_publ_author_name
'Martins da Silva Almeida Duarte, Gabriel'
'Braun, Jason D.'
'Giesbrecht, Patrick Kendall'
'Herbert, David E.'

_publ_section_title
;
 Redox Non-Innocent Bis(2,6-diimine-pyridine) Ligand-Iron Complexes as
 Anolytes for Flow Battery Applications
;
_journal_name_full 'Dalton Transactions'
_journal_paper_doi 10.1039/C7DT03915H
_journal_year 2017
_chemical_formula_sum 'C60 H74 Cl4 F12 Fe N6 P2'
_chemical_formula_weight 1366.84
_chemical_name_common '[bis(tBu-DIP)Fe][PF6]2'
_chemical_name_systematic 'bis(2,6-bis[1-(4-tert-butylphenylimino)ethyl]pyridine)iron hexafluorophosphate'
_space_group_crystal_system monoclinic
_space_group_IT_number 14
_space_group_name_Hall '-P 2ybc'
_space_group_name_H-M_alt 'P 1 21/c 1'
_symmetry_space_group_name_Hall '-P 2ybc'
_symmetry_space_group_name_H-M 'P 1 21/c 1'
_atom_sites_solution_hydrogens geom
_audit_creation_method SHELXL-2016/6
_audit_update_record
;
2017-11-10 deposited with the CCDC.
2017-11-13 downloaded from the CCDC.
;
_cell_angle_alpha 90
_cell_angle_beta 101.8756(13)
_cell_angle_gamma 90
_cell_formula_units_Z 4
_cell_length_a 18.5528(7)
_cell_length_b 15.2508(5)
_cell_length_c 24.3972(9)
_cell_measurement_reflns_used 9912
_cell_measurement_temperature 150(2)
_cell_measurement_theta_max 27.51
_cell_measurement_theta_min 2.60
_cell_volume 6755.3(4)
_computing_cell_refinement 'Bruker SAINT'
_computing_data_collection 'Bruker APEX3'
_computing_data_reduction 'Bruker SAINT'
_computing_molecular_graphics 'Bruker SHELXTL'
_computing_publication_material 'Bruker SHELXTL'
_computing_structure_refinement 'SHELXL-2016/6 (Sheldrick, 2016)'
_computing_structure_solution 'SHELXS-97 (Sheldrick 2008)'
_diffrn_ambient_temperature 150(2)
_diffrn_measured_fraction_theta_full 0.999
_diffrn_measured_fraction_theta_max 0.997
_diffrn_measurement_device_type 'Bruker D8 QUEST ECO CMOS'
_diffrn_measurement_method '\w scans'
_diffrn_radiation.monochromator 'TRIUMPH curved--crystal'

_diffrn_radiation_type MoK\a
_diffrn_radiation_wavelength 0.71073
_diffrn_reflns_av_R_equivalents 0.0470
_diffrn_reflns_av_unetI/netI 0.0201
_diffrn_reflns_Laue_measured_fraction_full 0.999
_diffrn_reflns_Laue_measured_fraction_max 0.997
_diffrn_reflns_limit_h_max 24
_diffrn_reflns_limit_h_min -24
_diffrn_reflns_limit_k_max 19
_diffrn_reflns_limit_k_min -19
_diffrn_reflns_limit_l_max 31
_diffrn_reflns_limit_l_min -31
_diffrn_reflns_number 162896
_diffrn_reflns_point_group_measured_fraction_full 0.999
_diffrn_reflns_point_group_measured_fraction_max 0.997
_diffrn_reflns.reduction_process narrow--frame

_diffrn_reflns_theta_full 25.242
_diffrn_reflns_theta_max 27.577
_diffrn_reflns_theta_min 2.524
_diffrn_source 'fine--focus tube'
_exptl_absorpt_coefficient_mu 0.503
_exptl_absorpt_correction_T_max 0.8014
_exptl_absorpt_correction_T_min 0.7333
_exptl_absorpt_correction_type multi-scan
_exptl_absorpt_process_details 'SADABS V2014/5 (Bruker AXS Inc.)'
_exptl_crystal_colour purple
_exptl_crystal_density_diffrn 1.344
_exptl_crystal_description block
_exptl_crystal_F_000 2832
_exptl_crystal_recrystallization_method 'Re-crystallisation from solvent: CH2Cl2, iPr2O'
_exptl_crystal_size_max 0.410
_exptl_crystal_size_mid 0.250
_exptl_crystal_size_min 0.200
_refine_diff_density_max 1.801
_refine_diff_density_min -1.024
_refine_diff_density_rms 0.078
_refine_ls_extinction_method none
_refine_ls_goodness_of_fit_ref 1.071
_refine_ls_hydrogen_treatment constr
_refine_ls_matrix_type full
_refine_ls_number_parameters 876
_refine_ls_number_reflns 15595
_refine_ls_number_restraints 132
_refine_ls_restrained_S_all 1.068
_refine_ls_R_factor_all 0.0874
_refine_ls_R_factor_gt 0.0668
_refine_ls_shift/su_max 0.000
_refine_ls_shift/su_mean 0.000
_refine_ls_structure_factor_coef Fsqd
_refine_ls_weighting_details 'w=1/[\s^2^(Fo^2^)+(0.0840P)^2^+13.6739P] where P=(Fo^2^+2Fc^2^)/3'
_refine_ls_weighting_scheme calc
_refine_ls_wR_factor_gt 0.1770
_refine_ls_wR_factor_ref 0.1967
_reflns_Friedel_coverage 0.000
_reflns_number_gt 12260
_reflns_number_total 15595
_reflns_threshold_expression 'I > 2\s(I)'
_cod_data_source_file c7dt03915h2.cif
_cod_data_source_block 1
_cod_database_code 7044760
_shelx_shelxl_version_number 2016/6
_shelx_space_group_comment
; 
The symmetry employed for this shelxl refinement is uniquely defined 
by the following loop, which should always be used as a source of 
symmetry information in preference to the above space-group names. 
They are only intended as comments. 
;
_shelx_estimated_absorpt_t_min 0.820
_shelx_estimated_absorpt_t_max 0.906

loop_
_space_group_symop_operation_xyz
'x, y, z'
'-x, y+1/2, -z+1/2'
'-x, -y, -z'
'x, -y-1/2, z-1/2'

loop_
_atom_site_label
_atom_site_type_symbol
_atom_site_fract_x
_atom_site_fract_y
_atom_site_fract_z
_atom_site_U_iso_or_equiv
_atom_site_adp_type
_atom_site_occupancy
_atom_site_site_symmetry_order
_atom_site_calc_flag
_atom_site_refinement_flags_posn
_atom_site_refinement_flags_adp
_atom_site_refinement_flags_occupancy
_atom_site_disorder_assembly
_atom_site_disorder_group
C1 C 0.42911(17) 0.4655(2) 0.28270(15) 0.0364(7) Uani 1 1 d . . . . .
H1A H 0.424123 0.493120 0.245840 0.055 Uiso 1 1 calc R U . . .
H1B H 0.466508 0.419258 0.286766 0.055 Uiso 1 1 calc R U . . .
H1C H 0.444007 0.509678 0.312012 0.055 Uiso 1 1 calc R U . . .
C2 C 0.35747(15) 0.42682(19) 0.28797(12) 0.0259(5) Uani 1 1 d . . . . .
C3 C 0.32312(16) 0.3553(2) 0.25135(12) 0.0278(6) Uani 1 1 d . . . . .
C4 C 0.35034(18) 0.3119(2) 0.21007(14) 0.0368(7) Uani 1 1 d . . . . .
H4 H 0.395426 0.329377 0.200655 0.044 Uiso 1 1 calc R U . . .
C5 C 0.3100(2) 0.2421(3) 0.18278(15) 0.0460(9) Uani 1 1 d . . . . .
H5 H 0.327543 0.211602 0.154200 0.055 Uiso 1 1 calc R U . . .
C6 C 0.2444(2) 0.2167(2) 0.19683(14) 0.0430(8) Uani 1 1 d . . . . .
H6 H 0.217191 0.168258 0.178740 0.052 Uiso 1 1 calc R U . . .
C7 C 0.21949(17) 0.2635(2) 0.23792(12) 0.0333(6) Uani 1 1 d . . . . .
C8 C 0.14958(18) 0.2538(2) 0.25610(13) 0.0373(7) Uani 1 1 d . . . . .
C9 C 0.0977(2) 0.1800(3) 0.23502(17) 0.0572(11) Uani 1 1 d . . . . .
H9A H 0.055227 0.182701 0.253074 0.086 Uiso 1 1 calc R U . . .
H9B H 0.123206 0.123928 0.243868 0.086 Uiso 1 1 calc R U . . .
H9C H 0.080912 0.185328 0.194366 0.086 Uiso 1 1 calc R U . . .
C10 C 0.34423(14) 0.51267(18) 0.36795(11) 0.0250(5) Uani 1 1 d . . . . .
C11 C 0.33231(18) 0.6012(2) 0.35978(12) 0.0334(6) Uani 1 1 d . . . . .
H11 H 0.312033 0.623162 0.323431 0.040 Uiso 1 1 calc R U . . .
C12 C 0.35007(19) 0.6586(2) 0.40497(13) 0.0355(7) Uani 1 1 d . . . . .
H12 H 0.341677 0.719579 0.398774 0.043 Uiso 1 1 calc R U . . .
C13 C 0.37965(15) 0.62941(19) 0.45876(12) 0.0276(6) Uani 1 1 d . . . . .
C14 C 0.39234(19) 0.5399(2) 0.46530(13) 0.0365(7) Uani 1 1 d . . . . .
H14 H 0.413576 0.517698 0.501389 0.044 Uiso 1 1 calc R U . . .
C15 C 0.37499(18) 0.4821(2) 0.42083(13) 0.0350(7) Uani 1 1 d . . . . .
H15 H 0.384268 0.421193 0.426713 0.042 Uiso 1 1 calc R U . . .
C16 C 0.39397(18) 0.6899(2) 0.50989(13) 0.0340(6) Uani 1 1 d . . . . .
C17 C 0.3945(2) 0.7865(2) 0.49322(16) 0.0477(9) Uani 1 1 d . . . . .
H17A H 0.433584 0.796469 0.472342 0.072 Uiso 1 1 calc R U . . .
H17B H 0.403469 0.823046 0.526996 0.072 Uiso 1 1 calc R U . . .
H17C H 0.346786 0.801976 0.469650 0.072 Uiso 1 1 calc R U . . .
C18 C 0.4680(2) 0.6689(3) 0.54807(15) 0.0465(8) Uani 1 1 d . . . . .
H18A H 0.467354 0.608529 0.561776 0.070 Uiso 1 1 calc R U . . .
H18B H 0.476780 0.709395 0.579926 0.070 Uiso 1 1 calc R U . . .
H18C H 0.507342 0.675168 0.527022 0.070 Uiso 1 1 calc R U . . .
C19 C 0.3322(2) 0.6749(3) 0.54215(15) 0.0458(8) Uani 1 1 d . . . . .
H19A H 0.284622 0.688970 0.517944 0.069 Uiso 1 1 calc R U . . .
H19B H 0.340235 0.712662 0.575336 0.069 Uiso 1 1 calc R U . . .
H19C H 0.332394 0.613338 0.553768 0.069 Uiso 1 1 calc R U . . .
C20 C 0.06873(16) 0.3224(3) 0.30738(13) 0.0377(7) Uani 1 1 d . . . . .
C21 C 0.0141(2) 0.3686(4) 0.2749(2) 0.0806(18) Uani 1 1 d . . . . .
H21 H 0.021422 0.392713 0.240500 0.097 Uiso 1 1 calc R U . . .
C22 C -0.0524(3) 0.3813(4) 0.2911(3) 0.0853(19) Uani 1 1 d . . . . .
H22 H -0.089622 0.414922 0.267751 0.102 Uiso 1 1 calc R U . . .
C23 C -0.06616(19) 0.3466(3) 0.33985(15) 0.0493(10) Uani 1 1 d . . . . .
C24 C -0.0116(2) 0.2961(5) 0.37038(18) 0.087(2) Uani 1 1 d . . . . .
H24 H -0.019953 0.268097 0.403284 0.104 Uiso 1 1 calc R U . . .
C25 C 0.0558(2) 0.2843(5) 0.35496(19) 0.0818(19) Uani 1 1 d . . . . .
H25 H 0.092850 0.249619 0.377622 0.098 Uiso 1 1 calc R U . . .
C26A C -0.1366(10) 0.3547(9) 0.3586(9) 0.052(3) Uani 0.666(10) 1 d . U P A 1
C27A C -0.1508(5) 0.2832(6) 0.4005(5) 0.093(3) Uani 0.666(10) 1 d . U P A 1
H27A H -0.146013 0.225053 0.384596 0.139 Uiso 0.666(10) 1 calc R U P A 1
H27B H -0.200613 0.290206 0.407564 0.139 Uiso 0.666(10) 1 calc R U P A 1
H27C H -0.114743 0.289375 0.435799 0.139 Uiso 0.666(10) 1 calc R U P A 1
C28A C -0.2017(9) 0.3500(13) 0.3099(5) 0.117(6) Uani 0.666(10) 1 d . U P A 1
H28A H -0.201459 0.401275 0.285761 0.176 Uiso 0.666(10) 1 calc R U P A 1
H28B H -0.247429 0.349072 0.324037 0.176 Uiso 0.666(10) 1 calc R U P A 1
H28C H -0.198291 0.296460 0.288323 0.176 Uiso 0.666(10) 1 calc R U P A 1
C29A C -0.1360(5) 0.4408(7) 0.3898(5) 0.086(3) Uani 0.666(10) 1 d . U P A 1
H29A H -0.096981 0.439540 0.423698 0.129 Uiso 0.666(10) 1 calc R U P A 1
H29B H -0.183723 0.449518 0.400280 0.129 Uiso 0.666(10) 1 calc R U P A 1
H29C H -0.126802 0.489134 0.365654 0.129 Uiso 0.666(10) 1 calc R U P A 1
C26B C -0.148(2) 0.376(2) 0.3539(18) 0.049(5) Uani 0.334(10) 1 d . U P A 2
C27B C -0.1966(19) 0.310(2) 0.3261(15) 0.114(9) Uani 0.334(10) 1 d . U P A 2
H27D H -0.179351 0.252630 0.340759 0.170 Uiso 0.334(10) 1 calc R U P A 2
H27E H -0.197574 0.312522 0.285781 0.170 Uiso 0.334(10) 1 calc R U P A 2
H27F H -0.246230 0.320882 0.332613 0.170 Uiso 0.334(10) 1 calc R U P A 2
C28B C -0.1749(9) 0.4663(13) 0.3288(8) 0.084(5) Uani 0.334(10) 1 d . U P A 2
H28D H -0.194049 0.460121 0.288491 0.126 Uiso 0.334(10) 1 calc R U P A 2
H28E H -0.133835 0.507968 0.335334 0.126 Uiso 0.334(10) 1 calc R U P A 2
H28F H -0.214094 0.487916 0.346822 0.126 Uiso 0.334(10) 1 calc R U P A 2
C29B C -0.1350(9) 0.3855(15) 0.4150(7) 0.071(5) Uani 0.334(10) 1 d . U P A 2
H29D H -0.181759 0.398226 0.426192 0.107 Uiso 0.334(10) 1 calc R U P A 2
H29E H -0.100338 0.433631 0.427036 0.107 Uiso 0.334(10) 1 calc R U P A 2
H29F H -0.114420 0.330819 0.432736 0.107 Uiso 0.334(10) 1 calc R U P A 2
C30 C 0.2509(3) 0.2977(3) 0.48389(14) 0.0558(11) Uani 1 1 d . . . . .
H30A H 0.205068 0.278624 0.494279 0.084 Uiso 1 1 calc R U . . .
H30B H 0.277442 0.337460 0.512627 0.084 Uiso 1 1 calc R U . . .
H30C H 0.281688 0.246384 0.480864 0.084 Uiso 1 1 calc R U . . .
C31 C 0.23349(18) 0.3439(2) 0.42914(13) 0.0360(7) Uani 1 1 d . . . . .
C32 C 0.19339(18) 0.4275(2) 0.42277(13) 0.0384(7) Uani 1 1 d . . . . .
C33 C 0.1644(3) 0.4728(3) 0.46269(16) 0.0631(13) Uani 1 1 d . . . . .
H33 H 0.169413 0.450542 0.499666 0.076 Uiso 1 1 calc R U . . .
C34 C 0.1281(3) 0.5506(4) 0.44741(18) 0.0787(17) Uani 1 1 d . . . . .
H34 H 0.108638 0.582866 0.474374 0.094 Uiso 1 1 calc R U . . .
C35 C 0.1195(3) 0.5827(3) 0.39306(18) 0.0706(15) Uani 1 1 d . . . . .
H35 H 0.094501 0.636371 0.382510 0.085 Uiso 1 1 calc R U . . .
C36 C 0.14864(19) 0.5340(3) 0.35469(14) 0.0442(9) Uani 1 1 d . . . . .
C37 C 0.14652(19) 0.5534(3) 0.29574(14) 0.0416(8) Uani 1 1 d . . . . .
C38 C 0.1128(3) 0.6363(3) 0.26910(18) 0.0658(14) Uani 1 1 d . . . . .
H38A H 0.149311 0.683588 0.276138 0.099 Uiso 1 1 calc R U . . .
H38B H 0.070266 0.652082 0.285092 0.099 Uiso 1 1 calc R U . . .
H38C H 0.096830 0.627397 0.228636 0.099 Uiso 1 1 calc R U . . .
C39 C 0.28509(16) 0.2342(2) 0.37863(11) 0.0284(6) Uani 1 1 d . . . . .
C40 C 0.24436(18) 0.1578(2) 0.37786(13) 0.0365(7) Uani 1 1 d . . . . .
H40 H 0.196178 0.160119 0.385439 0.044 Uiso 1 1 calc R U . . .
C41 C 0.2735(2) 0.0783(2) 0.36610(14) 0.0411(8) Uani 1 1 d . . . . .
H41 H 0.245077 0.026513 0.366123 0.049 Uiso 1 1 calc R U . . .
C42 C 0.3433(2) 0.0722(2) 0.35427(14) 0.0396(7) Uani 1 1 d . . . . .
C50 C 0.23917(17) 0.5625(2) 0.20211(12) 0.0320(6) Uani 1 1 d . . . . .
H50 H 0.262890 0.602541 0.229840 0.038 Uiso 1 1 calc R U . . .
C54 C 0.15242(18) 0.4468(2) 0.17342(13) 0.0387(7) Uani 1 1 d . . . . .
H54 H 0.116969 0.406521 0.181479 0.046 Uiso 1 1 calc R U . . .
C51 C 0.25543(19) 0.5627(2) 0.14946(13) 0.0370(7) Uani 1 1 d . . . . .
H51 H 0.291162 0.602730 0.141508 0.044 Uiso 1 1 calc R U . . .
C49 C 0.18787(16) 0.5032(2) 0.21431(12) 0.0299(6) Uani 1 1 d . . . . .
C53 C 0.1686(2) 0.4492(2) 0.12061(14) 0.0451(9) Uani 1 1 d . . . . .
H53 H 0.143220 0.410839 0.092422 0.054 Uiso 1 1 calc R U . . .
C52 C 0.2209(2) 0.5060(2) 0.10786(13) 0.0415(8) Uani 1 1 d . . . . .
F1 F 0.0740(3) 0.2755(4) 0.0162(2) 0.173(3) Uani 1 1 d . . . . .
F2 F 0.13904(17) 0.1764(3) 0.07450(13) 0.0951(11) Uani 1 1 d . . . . .
F3 F 0.0689(2) 0.2751(2) 0.10819(16) 0.0993(11) Uani 1 1 d . . . . .
F4 F -0.02978(18) 0.2321(2) 0.04307(19) 0.1103(13) Uani 1 1 d . . . . .
F5 F 0.0392(2) 0.1344(3) 0.01048(13) 0.1101(13) Uani 1 1 d . . . . .
F6 F 0.03673(17) 0.13592(19) 0.10042(11) 0.0722(7) Uani 1 1 d . . . . .
F7 F 0.50470(13) 0.77220(15) 0.19197(10) 0.0521(5) Uani 1 1 d . . . . .
F8 F 0.46528(12) 0.79128(15) 0.27276(9) 0.0488(5) Uani 1 1 d . . . . .
F9 F 0.4974(2) 0.65844(17) 0.24742(12) 0.0797(9) Uani 1 1 d . . . . .
F10 F 0.41818(17) 0.6722(2) 0.16428(12) 0.0801(9) Uani 1 1 d . . . . .
F11 F 0.38737(16) 0.8060(2) 0.19039(11) 0.0832(10) Uani 1 1 d . . . . .
F12 F 0.37844(18) 0.6896(2) 0.24571(14) 0.0907(11) Uani 1 1 d . . . . .
Fe1 Fe 0.22171(2) 0.39412(3) 0.31734(2) 0.02514(11) Uani 1 1 d . . . . .
N1 N 0.25869(13) 0.33099(16) 0.26408(9) 0.0259(5) Uani 1 1 d . . . . .
N2 N 0.31896(12) 0.44959(16) 0.32449(9) 0.0251(5) Uani 1 1 d . . . . .
N3 N 0.13838(13) 0.31462(19) 0.29067(10) 0.0332(6) Uani 1 1 d . . . . .
N4 N 0.18450(13) 0.45822(18) 0.37015(10) 0.0310(5) Uani 1 1 d . . . . .
N5 N 0.25158(13) 0.31803(17) 0.38300(10) 0.0278(5) Uani 1 1 d . . . . .
N6 N 0.17791(13) 0.49349(18) 0.27083(10) 0.0311(5) Uani 1 1 d . . . . .
P1 P 0.05469(7) 0.20678(8) 0.05753(5) 0.0595(3) Uani 1 1 d . . . . .
P2 P 0.44079(5) 0.73146(6) 0.21868(3) 0.03541(19) Uani 1 1 d . . . . .
C44 C 0.35565(16) 0.2298(2) 0.36812(13) 0.0319(6) Uani 1 1 d . . . . .
H44 H 0.384283 0.281566 0.368775 0.038 Uiso 1 1 calc R U . . .
C43 C 0.38412(19) 0.1496(2) 0.35666(15) 0.0383(7) Uani 1 1 d . . . . .
H43 H 0.432868 0.147051 0.350235 0.046 Uiso 1 1 calc R U . . .
C46 C 0.3771(3) -0.0026(3) 0.2726(2) 0.0690(14) Uani 1 1 d . . . . .
H46A H 0.394872 -0.057282 0.258997 0.103 Uiso 1 1 calc R U . . .
H46B H 0.410346 0.045489 0.267978 0.103 Uiso 1 1 calc R U . . .
H46C H 0.327488 0.010223 0.251186 0.103 Uiso 1 1 calc R U . . .
C45 C 0.3748(3) -0.0124(2) 0.33530(19) 0.0546(10) Uani 1 1 d . . . . .
C47 C 0.3270(4) -0.0925(3) 0.3410(2) 0.0747(15) Uani 1 1 d . . . . .
H47A H 0.350341 -0.145342 0.329837 0.112 Uiso 1 1 calc R U . . .
H47B H 0.278209 -0.085092 0.316868 0.112 Uiso 1 1 calc R U . . .
H47C H 0.321936 -0.098256 0.380068 0.112 Uiso 1 1 calc R U . . .
C48 C 0.4511(4) -0.0286(3) 0.3691(3) 0.097(2) Uani 1 1 d . . . . .
H48A H 0.468057 -0.086559 0.359967 0.145 Uiso 1 1 calc R U . . .
H48B H 0.450175 -0.026144 0.409124 0.145 Uiso 1 1 calc R U . . .
H48C H 0.484628 0.016442 0.360325 0.145 Uiso 1 1 calc R U . . .
C55 C 0.2415(3) 0.5069(3) 0.05038(17) 0.0654(14) Uani 1 1 d . . . . .
C57 C 0.2249(3) 0.5972(4) 0.02382(18) 0.0784(17) Uani 1 1 d . . . . .
H57A H 0.236622 0.597388 -0.013552 0.118 Uiso 1 1 calc R U . . .
H57B H 0.254811 0.641474 0.047261 0.118 Uiso 1 1 calc R U . . .
H57C H 0.172563 0.610744 0.020700 0.118 Uiso 1 1 calc R U . . .
C58 C 0.1952(5) 0.4430(4) 0.0102(2) 0.126(3) Uani 1 1 d . . . . .
H58A H 0.201372 0.455056 -0.028068 0.189 Uiso 1 1 calc R U . . .
H58B H 0.143233 0.449784 0.012026 0.189 Uiso 1 1 calc R U . . .
H58C H 0.211081 0.382885 0.020517 0.189 Uiso 1 1 calc R U . . .
C56 C 0.3233(5) 0.4905(5) 0.0579(3) 0.119(3) Uani 1 1 d . . . . .
H56A H 0.334359 0.430155 0.070815 0.178 Uiso 1 1 calc R U . . .
H56B H 0.350132 0.531445 0.085770 0.178 Uiso 1 1 calc R U . . .
H56C H 0.338415 0.499174 0.022132 0.178 Uiso 1 1 calc R U . . .
C60A C 0.9312(5) 0.4136(6) 0.1113(4) 0.075(3) Uani 0.6 1 d . U P B 1
H60A H 0.977479 0.379420 0.120482 0.090 Uiso 0.6 1 calc R U P B 1
H60B H 0.918406 0.421637 0.070174 0.090 Uiso 0.6 1 calc R U P B 1
Cl3 Cl 0.94429(17) 0.51494(19) 0.14363(11) 0.0872(8) Uani 0.6 1 d . . P B 1
Cl4 Cl 0.8610(2) 0.3562(2) 0.13319(12) 0.0949(10) Uani 0.6 1 d . . P B 1
C60B C 0.8859(13) 0.3367(15) 0.1178(18) 0.080(9) Uani 0.2 1 d . U P C 2
H60C H 0.926189 0.322813 0.098192 0.096 Uiso 0.2 1 calc R U P C 2
H60D H 0.867045 0.395108 0.104056 0.096 Uiso 0.2 1 calc R U P C 2
Cl3B Cl 0.8143(3) 0.2620(4) 0.0912(3) 0.0759(18) Uani 0.2 1 d . . P C 2
Cl4B Cl 0.9197(5) 0.3487(5) 0.1739(3) 0.095(2) Uani 0.2 1 d . . P C 2
C60C C 1.0076(12) 0.5916(15) 0.0740(11) 0.065(6) Uani 0.2 1 d . . P D 3
H60E H 0.989355 0.648021 0.056282 0.078 Uiso 0.2 1 calc R U P D 3
H60F H 1.061272 0.597112 0.088858 0.078 Uiso 0.2 1 calc R U P D 3
Cl3C Cl 0.9908(5) 0.5090(7) 0.0256(4) 0.103(3) Uani 0.2 1 d . . P D 3
Cl4C Cl 0.9619(4) 0.5667(6) 0.1289(3) 0.0717(18) Uani 0.2 1 d . . P D 3
C59 C 0.4648(3) 0.1407(5) 0.1161(2) 0.090(2) Uani 1 1 d . . . . .
H59A H 0.505242 0.116483 0.099747 0.108 Uiso 1 1 calc R U . . .
H59B H 0.485144 0.153301 0.156069 0.108 Uiso 1 1 calc R U . . .
Cl1 Cl 0.39913(8) 0.06467(9) 0.11188(6) 0.0825(4) Uani 1 1 d . . . . .
Cl2 Cl 0.43409(8) 0.24210(11) 0.08098(6) 0.0817(4) Uani 1 1 d . . . . .

loop_
_atom_site_aniso_label
_atom_site_aniso_U_11
_atom_site_aniso_U_22
_atom_site_aniso_U_33
_atom_site_aniso_U_23
_atom_site_aniso_U_13
_atom_site_aniso_U_12
C1 0.0306(15) 0.0343(16) 0.0504(19) -0.0083(14) 0.0223(14) -0.0044(12)
C2 0.0236(13) 0.0272(13) 0.0288(13) -0.0019(11) 0.0098(10) 0.0027(10)
C3 0.0273(13) 0.0327(15) 0.0259(13) -0.0024(11) 0.0112(11) 0.0017(11)
C4 0.0345(16) 0.0435(18) 0.0376(16) -0.0094(14) 0.0198(13) -0.0014(13)
C5 0.050(2) 0.052(2) 0.0410(18) -0.0204(16) 0.0232(16) -0.0036(17)
C6 0.0475(19) 0.0473(19) 0.0366(17) -0.0175(15) 0.0140(14) -0.0128(16)
C7 0.0329(15) 0.0420(17) 0.0254(14) -0.0061(12) 0.0072(11) -0.0076(13)
C8 0.0328(15) 0.055(2) 0.0248(14) -0.0042(13) 0.0062(12) -0.0117(14)
C9 0.048(2) 0.077(3) 0.049(2) -0.018(2) 0.0149(17) -0.029(2)
C10 0.0220(12) 0.0279(13) 0.0261(13) -0.0043(11) 0.0073(10) 0.0031(10)
C11 0.0438(17) 0.0305(15) 0.0240(13) 0.0015(11) 0.0029(12) -0.0013(13)
C12 0.0469(18) 0.0257(14) 0.0315(15) -0.0008(12) 0.0027(13) 0.0021(13)
C13 0.0264(13) 0.0300(14) 0.0273(13) -0.0055(11) 0.0074(11) 0.0020(11)
C14 0.0446(17) 0.0329(16) 0.0271(14) 0.0005(12) -0.0038(12) 0.0037(13)
C15 0.0421(17) 0.0252(14) 0.0328(15) -0.0024(12) -0.0035(13) 0.0070(12)
C16 0.0362(16) 0.0361(16) 0.0297(14) -0.0084(12) 0.0066(12) 0.0037(13)
C17 0.060(2) 0.0351(18) 0.048(2) -0.0139(15) 0.0110(17) -0.0004(16)
C18 0.0430(19) 0.054(2) 0.0391(18) -0.0142(16) 0.0003(14) 0.0039(16)
C19 0.050(2) 0.055(2) 0.0352(17) -0.0089(15) 0.0161(15) 0.0074(17)
C20 0.0243(14) 0.061(2) 0.0283(14) 0.0010(14) 0.0077(11) -0.0064(14)
C21 0.047(2) 0.125(5) 0.081(3) 0.062(3) 0.038(2) 0.026(3)
C22 0.045(2) 0.112(4) 0.109(4) 0.059(4) 0.042(3) 0.027(3)
C23 0.0292(16) 0.080(3) 0.0432(19) -0.0161(18) 0.0180(14) -0.0165(17)
C24 0.034(2) 0.189(6) 0.041(2) 0.034(3) 0.0160(17) -0.006(3)
C25 0.0278(18) 0.165(6) 0.055(2) 0.052(3) 0.0129(17) 0.006(3)
C26A 0.029(7) 0.070(7) 0.061(6) -0.022(5) 0.022(5) -0.004(5)
C27A 0.063(5) 0.099(6) 0.141(8) 0.019(6) 0.079(5) 0.003(4)
C28A 0.032(4) 0.250(19) 0.072(5) -0.032(7) 0.018(4) -0.025(10)
C29A 0.067(5) 0.080(5) 0.124(9) -0.040(6) 0.050(5) -0.013(4)
C26B 0.015(7) 0.078(12) 0.060(8) -0.011(10) 0.020(6) 0.009(8)
C27B 0.043(11) 0.133(14) 0.18(2) -0.096(16) 0.057(16) -0.032(12)
C28B 0.069(9) 0.111(11) 0.083(10) 0.017(9) 0.042(8) 0.046(8)
C29B 0.058(8) 0.102(13) 0.064(7) 0.003(7) 0.034(6) 0.020(8)
C30 0.076(3) 0.069(3) 0.0248(16) 0.0060(16) 0.0154(16) 0.032(2)
C31 0.0343(15) 0.0495(19) 0.0261(14) 0.0006(13) 0.0105(12) 0.0113(14)
C32 0.0391(17) 0.055(2) 0.0244(14) 0.0028(13) 0.0135(12) 0.0185(15)
C33 0.080(3) 0.084(3) 0.0321(18) 0.0075(19) 0.0286(19) 0.043(3)
C34 0.107(4) 0.097(4) 0.045(2) 0.013(2) 0.046(2) 0.066(3)
C35 0.086(3) 0.087(3) 0.049(2) 0.017(2) 0.038(2) 0.061(3)
C36 0.0414(18) 0.063(2) 0.0330(16) 0.0087(15) 0.0182(14) 0.0258(17)
C37 0.0368(17) 0.059(2) 0.0323(16) 0.0065(15) 0.0134(13) 0.0192(16)
C38 0.072(3) 0.084(3) 0.047(2) 0.021(2) 0.026(2) 0.050(3)
C39 0.0276(14) 0.0367(15) 0.0223(12) 0.0001(11) 0.0083(10) 0.0016(12)
C40 0.0333(15) 0.0467(18) 0.0329(15) 0.0017(13) 0.0146(12) -0.0102(14)
C41 0.051(2) 0.0341(16) 0.0411(17) 0.0013(14) 0.0165(15) -0.0133(15)
C42 0.056(2) 0.0291(15) 0.0384(17) 0.0029(13) 0.0198(15) -0.0024(14)
C50 0.0371(16) 0.0324(15) 0.0260(14) -0.0039(11) 0.0052(11) -0.0048(12)
C54 0.0395(17) 0.0497(19) 0.0279(15) 0.0035(13) 0.0089(13) -0.0167(15)
C51 0.0455(18) 0.0349(16) 0.0334(16) 0.0000(13) 0.0145(13) -0.0114(14)
C49 0.0258(13) 0.0410(16) 0.0234(13) 0.0022(11) 0.0064(10) 0.0042(12)
C53 0.064(2) 0.0451(19) 0.0283(15) -0.0055(14) 0.0134(15) -0.0234(17)
C52 0.064(2) 0.0373(17) 0.0285(15) -0.0030(13) 0.0219(15) -0.0144(16)
F1 0.145(4) 0.202(5) 0.140(4) 0.113(4) -0.042(3) -0.107(4)
F2 0.0609(17) 0.166(4) 0.0598(17) 0.002(2) 0.0157(13) -0.008(2)
F3 0.102(2) 0.0667(19) 0.119(3) -0.0322(19) 0.000(2) -0.0256(18)
F4 0.0656(19) 0.081(2) 0.166(4) 0.016(2) -0.019(2) -0.0156(17)
F5 0.133(3) 0.137(3) 0.0557(18) -0.035(2) 0.0102(19) -0.030(3)
F6 0.0832(19) 0.0727(17) 0.0616(16) -0.0028(13) 0.0168(14) -0.0220(15)
F7 0.0564(13) 0.0516(13) 0.0555(13) -0.0035(10) 0.0286(11) -0.0075(10)
F8 0.0531(12) 0.0514(12) 0.0436(11) -0.0152(9) 0.0137(9) -0.0021(10)
F9 0.122(2) 0.0525(15) 0.0715(17) 0.0178(13) 0.0352(17) 0.0380(16)
F10 0.086(2) 0.094(2) 0.0658(16) -0.0434(15) 0.0280(14) -0.0409(17)
F11 0.0696(17) 0.121(3) 0.0561(15) 0.0098(16) 0.0053(13) 0.0497(18)
F12 0.095(2) 0.105(2) 0.089(2) -0.0279(18) 0.0588(18) -0.0594(19)
Fe1 0.02033(19) 0.0372(2) 0.01965(19) -0.00271(16) 0.00819(14) 0.00113(16)
N1 0.0239(11) 0.0326(12) 0.0225(11) -0.0027(9) 0.0079(9) -0.0008(9)
N2 0.0230(11) 0.0305(12) 0.0230(11) -0.0037(9) 0.0073(9) 0.0027(9)
N3 0.0246(12) 0.0539(16) 0.0218(11) 0.0020(11) 0.0065(9) -0.0035(11)
N4 0.0249(11) 0.0444(15) 0.0257(11) 0.0010(10) 0.0101(9) 0.0106(10)
N5 0.0220(11) 0.0390(13) 0.0242(11) -0.0040(10) 0.0090(9) -0.0005(10)
N6 0.0270(12) 0.0435(14) 0.0240(11) 0.0013(10) 0.0083(9) 0.0041(10)
P1 0.0589(6) 0.0637(7) 0.0521(6) -0.0011(5) 0.0024(5) -0.0262(5)
P2 0.0382(4) 0.0355(4) 0.0339(4) -0.0022(3) 0.0106(3) -0.0055(3)
C44 0.0280(14) 0.0280(14) 0.0421(16) -0.0012(12) 0.0126(12) -0.0022(11)
C43 0.0365(16) 0.0306(16) 0.0533(19) 0.0024(14) 0.0218(15) 0.0021(13)
C46 0.109(4) 0.037(2) 0.075(3) -0.006(2) 0.052(3) 0.004(2)
C45 0.076(3) 0.0278(17) 0.065(3) 0.0023(16) 0.027(2) 0.0016(17)
C47 0.126(5) 0.0291(19) 0.081(3) 0.000(2) 0.049(3) -0.011(2)
C48 0.098(4) 0.044(3) 0.138(6) -0.011(3) 0.002(4) 0.025(3)
C55 0.116(4) 0.055(2) 0.039(2) -0.0138(17) 0.046(2) -0.037(3)
C57 0.113(4) 0.090(4) 0.035(2) 0.008(2) 0.019(2) -0.044(3)
C58 0.241(9) 0.103(5) 0.057(3) -0.045(3) 0.087(5) -0.099(6)
C56 0.163(7) 0.128(6) 0.097(5) 0.015(4) 0.102(5) 0.033(5)
C60A 0.075(5) 0.081(6) 0.060(5) -0.022(4) -0.008(4) 0.028(4)
Cl3 0.1010(19) 0.0800(16) 0.0719(14) -0.0110(13) -0.0027(13) 0.0359(15)
Cl4 0.110(2) 0.107(2) 0.0681(14) 0.0109(14) 0.0181(14) 0.0362(19)
C60B 0.027(10) 0.029(10) 0.17(3) 0.008(14) -0.015(13) 0.007(8)
Cl3B 0.053(3) 0.058(3) 0.106(5) -0.003(3) -0.008(3) 0.005(3)
Cl4B 0.121(6) 0.079(4) 0.071(4) 0.022(4) -0.008(4) -0.027(4)
C60C 0.043(10) 0.061(13) 0.095(17) 0.035(13) 0.023(11) 0.007(9)
Cl3C 0.088(5) 0.137(7) 0.088(5) -0.013(5) 0.025(4) -0.001(5)
Cl4C 0.062(3) 0.089(5) 0.069(4) 0.031(4) 0.024(3) 0.021(3)
C59 0.056(3) 0.156(6) 0.063(3) 0.038(3) 0.026(2) 0.041(3)
Cl1 0.0883(9) 0.0702(8) 0.0865(9) -0.0318(7) 0.0117(7) 0.0053(7)
Cl2 0.0663(7) 0.1097(11) 0.0748(8) 0.0158(8) 0.0274(6) -0.0017(7)

loop_
_atom_type_symbol
_atom_type_description
_atom_type_scat_dispersion_real
_atom_type_scat_dispersion_imag
_atom_type_scat_source
C C 0.0033 0.0016 'International Tables Vol C Tables 4.2.6.8 and 6.1.1.4'
H H 0.0000 0.0000 'International Tables Vol C Tables 4.2.6.8 and 6.1.1.4'
N N 0.0061 0.0033 'International Tables Vol C Tables 4.2.6.8 and 6.1.1.4'
F F 0.0171 0.0103 'International Tables Vol C Tables 4.2.6.8 and 6.1.1.4'
P P 0.1023 0.0942 'International Tables Vol C Tables 4.2.6.8 and 6.1.1.4'
Fe Fe 0.3463 0.8444 'International Tables Vol C Tables 4.2.6.8 and 6.1.1.4'
Cl Cl 0.1484 0.1585 'International Tables Vol C Tables 4.2.6.8 and 6.1.1.4'

loop_
_geom_angle_atom_site_label_1
_geom_angle_atom_site_label_2
_geom_angle_atom_site_label_3
_geom_angle
_geom_angle_site_symmetry_1
N2 C2 C3 112.6(2) .
N2 C2 C1 125.6(3) .
C3 C2 C1 121.8(2) .
N1 C3 C4 120.6(3) .
N1 C3 C2 111.0(2) .
C4 C3 C2 128.3(3) .
C3 C4 C5 118.3(3) .
C6 C5 C4 120.7(3) .
C7 C6 C5 118.3(3) .
N1 C7 C6 120.7(3) .
N1 C7 C8 111.1(3) .
C6 C7 C8 128.0(3) .
N3 C8 C7 113.3(3) .
N3 C8 C9 125.5(3) .
C7 C8 C9 121.2(3) .
C11 C10 C15 119.4(3) .
C11 C10 N2 122.1(3) .
C15 C10 N2 118.2(3) .
C10 C11 C12 119.8(3) .
C13 C12 C11 122.0(3) .
C12 C13 C14 116.7(3) .
C12 C13 C16 123.1(3) .
C14 C13 C16 120.2(3) .
C15 C14 C13 122.0(3) .
C10 C15 C14 120.2(3) .
C18 C16 C17 108.1(3) .
C18 C16 C13 110.7(3) .
C17 C16 C13 112.0(3) .
C18 C16 C19 109.2(3) .
C17 C16 C19 109.1(3) .
C13 C16 C19 107.8(3) .
C21 C20 C25 118.7(3) .
C21 C20 N3 119.1(3) .
C25 C20 N3 122.2(3) .
C20 C21 C22 120.7(4) .
C23 C22 C21 122.0(4) .
C24 C23 C22 116.2(3) .
C24 C23 C26A 118.8(8) .
C22 C23 C26A 124.9(8) .
C24 C23 C26B 129.7(14) .
C22 C23 C26B 114.1(14) .
C23 C24 C25 122.2(4) .
C20 C25 C24 120.1(4) .
C23 C26A C28A 111.5(16) .
C23 C26A C29A 108.2(13) .
C28A C26A C29A 111.0(13) .
C23 C26A C27A 115.3(9) .
C28A C26A C27A 105.5(15) .
C29A C26A C27A 105.2(15) .
C27B C26B C29B 120(4) .
C27B C26B C28B 108(3) .
C29B C26B C28B 107(3) .
C27B C26B C23 103(3) .
C29B C26B C23 106(2) .
C28B C26B C23 113(3) .
N5 C31 C32 112.8(3) .
N5 C31 C30 125.9(3) .
C32 C31 C30 121.3(3) .
N4 C32 C33 120.4(3) .
N4 C32 C31 111.3(3) .
C33 C32 C31 128.2(3) .
C34 C33 C32 118.5(3) .
C33 C34 C35 121.0(3) .
C36 C35 C34 118.0(4) .
N4 C36 C35 120.6(3) .
N4 C36 C37 111.2(3) .
C35 C36 C37 128.3(3) .
N6 C37 C36 113.2(3) .
N6 C37 C38 125.3(3) .
C36 C37 C38 121.5(3) .
C44 C39 C40 119.3(3) .
C44 C39 N5 119.8(3) .
C40 C39 N5 120.4(3) .
C41 C40 C39 120.3(3) .
C40 C41 C42 121.6(3) .
C41 C42 C43 117.2(3) .
C41 C42 C45 123.4(3) .
C43 C42 C45 119.3(3) .
C51 C50 C49 119.5(3) .
C49 C54 C53 119.8(3) .
C50 C51 C52 121.6(3) .
C54 C49 C50 119.8(3) .
C54 C49 N6 119.6(3) .
C50 C49 N6 120.2(3) .
C54 C53 C52 121.5(3) .
C53 C52 C51 117.8(3) .
C53 C52 C55 122.1(3) .
C51 C52 C55 120.2(3) .
N1 Fe1 N4 179.44(11) .
N1 Fe1 N5 100.45(10) .
N4 Fe1 N5 80.10(10) .
N1 Fe1 N6 99.45(10) .
N4 Fe1 N6 80.01(11) .
N5 Fe1 N6 160.10(10) .
N1 Fe1 N3 80.07(10) .
N4 Fe1 N3 100.06(11) .
N5 Fe1 N3 88.64(10) .
N6 Fe1 N3 94.64(11) .
N1 Fe1 N2 79.68(10) .
N4 Fe1 N2 100.19(11) .
N5 Fe1 N2 94.71(10) .
N6 Fe1 N2 88.99(10) .
N3 Fe1 N2 159.75(10) .
C7 N1 C3 121.4(2) .
C7 N1 Fe1 119.18(19) .
C3 N1 Fe1 119.41(19) .
C2 N2 C10 122.9(2) .
C2 N2 Fe1 116.62(19) .
C10 N2 Fe1 120.48(17) .
C8 N3 C20 121.1(3) .
C8 N3 Fe1 115.8(2) .
C20 N3 Fe1 123.1(2) .
C32 N4 C36 121.5(3) .
C32 N4 Fe1 119.2(2) .
C36 N4 Fe1 119.3(2) .
C31 N5 C39 121.8(3) .
C31 N5 Fe1 116.6(2) .
C39 N5 Fe1 121.31(17) .
C37 N6 C49 122.3(3) .
C37 N6 Fe1 116.4(2) .
C49 N6 Fe1 120.9(2) .
F1 P1 F5 91.9(3) .
F1 P1 F4 92.3(3) .
F5 P1 F4 89.1(2) .
F1 P1 F6 178.8(2) .
F5 P1 F6 88.36(19) .
F4 P1 F6 88.9(2) .
F1 P1 F3 92.2(3) .
F5 P1 F3 176.0(2) .
F4 P1 F3 90.7(2) .
F6 P1 F3 87.59(18) .
F1 P1 F2 91.2(3) .
F5 P1 F2 90.4(2) .
F4 P1 F2 176.5(2) .
F6 P1 F2 87.64(19) .
F3 P1 F2 89.5(2) .
F11 P2 F12 91.5(2) .
F11 P2 F10 90.60(18) .
F12 P2 F10 91.64(15) .
F11 P2 F9 177.8(2) .
F12 P2 F9 90.4(2) .
F10 P2 F9 90.40(18) .
F11 P2 F8 89.78(15) .
F12 P2 F8 89.67(14) .
F10 P2 F8 178.62(14) .
F9 P2 F8 89.18(15) .
F11 P2 F7 89.62(16) .
F12 P2 F7 178.89(19) .
F10 P2 F7 88.34(14) .
F9 P2 F7 88.49(16) .
F8 P2 F7 90.34(12) .
C43 C44 C39 119.6(3) .
C44 C43 C42 122.0(3) .
C48 C45 C42 110.3(4) .
C48 C45 C47 108.4(4) .
C42 C45 C47 112.5(4) .
C48 C45 C46 110.1(5) .
C42 C45 C46 108.0(3) .
C47 C45 C46 107.6(4) .
C56 C55 C58 113.2(6) .
C56 C55 C57 108.1(4) .
C58 C55 C57 105.5(5) .
C56 C55 C52 108.7(4) .
C58 C55 C52 111.9(3) .
C57 C55 C52 109.3(4) .
Cl3 C60A Cl4 110.7(5) .
Cl4B C60B Cl3B 127(2) .
Cl3C C60C Cl4C 108.4(13) .
Cl3C Cl3C C60C 136.2(13) 3_765
Cl1 C59 Cl2 114.3(3) .

loop_
_geom_bond_atom_site_label_1
_geom_bond_atom_site_label_2
_geom_bond_distance
_geom_bond_site_symmetry_2
C1 C2 1.484(4) .
C2 N2 1.299(3) .
C2 C3 1.469(4) .
C3 N1 1.348(4) .
C3 C4 1.385(4) .
C4 C5 1.390(5) .
C5 C6 1.386(5) .
C6 C7 1.386(4) .
C7 N1 1.343(4) .
C7 C8 1.462(4) .
C8 N3 1.298(4) .
C8 C9 1.501(5) .
C10 C11 1.376(4) .
C10 C15 1.380(4) .
C10 N2 1.437(3) .
C11 C12 1.393(4) .
C12 C13 1.387(4) .
C13 C14 1.389(4) .
C13 C16 1.530(4) .
C14 C15 1.384(4) .
C16 C18 1.526(5) .
C16 C17 1.529(5) .
C16 C19 1.535(5) .
C20 C21 1.350(5) .
C20 C25 1.363(5) .
C20 N3 1.438(4) .
C21 C22 1.385(6) .
C22 C23 1.373(6) .
C23 C24 1.365(7) .
C23 C26A 1.48(2) .
C23 C26B 1.68(4) .
C24 C25 1.389(6) .
C26A C28A 1.51(2) .
C26A C29A 1.517(18) .
C26A C27A 1.55(2) .
C26B C27B 1.43(5) .
C26B C29B 1.47(5) .
C26B C28B 1.54(3) .
C30 C31 1.486(5) .
C31 N5 1.300(4) .
C31 C32 1.468(5) .
C32 N4 1.345(4) .
C32 C33 1.390(4) .
C33 C34 1.378(6) .
C34 C35 1.392(6) .
C35 C36 1.389(5) .
C36 N4 1.348(4) .
C36 C37 1.461(4) .
C37 N6 1.300(4) .
C37 C38 1.497(5) .
C39 C44 1.386(4) .
C39 C40 1.387(4) .
C39 N5 1.436(4) .
C40 C41 1.382(5) .
C41 C42 1.386(5) .
C42 C43 1.396(5) .
C42 C45 1.527(5) .
C50 C51 1.379(4) .
C50 C49 1.388(4) .
C54 C49 1.377(4) .
C54 C53 1.382(4) .
C51 C52 1.385(5) .
C49 N6 1.436(4) .
C53 C52 1.385(5) .
C52 C55 1.527(4) .
F1 P1 1.546(4) .
F2 P1 1.603(3) .
F3 P1 1.597(3) .
F4 P1 1.582(4) .
F5 P1 1.576(3) .
F6 P1 1.587(3) .
F7 P2 1.592(2) .
F8 P2 1.592(2) .
F9 P2 1.591(3) .
F10 P2 1.589(2) .
F11 P2 1.572(3) .
F12 P2 1.580(3) .
Fe1 N1 1.858(2) .
Fe1 N4 1.860(2) .
Fe1 N5 1.963(3) .
Fe1 N6 1.966(3) .
Fe1 N3 1.967(3) .
Fe1 N2 1.968(2) .
C44 C43 1.384(4) .
C46 C45 1.545(6) .
C45 C48 1.505(8) .
C45 C47 1.532(6) .
C55 C56 1.511(9) .
C55 C58 1.518(7) .
C55 C57 1.527(7) .
C60A Cl3 1.729(9) .
C60A Cl4 1.743(11) .
C60B Cl4B 1.40(4) .
C60B Cl3B 1.77(2) .
C60C Cl3C 1.71(3) .
C60C Cl4C 1.77(2) .
Cl3C Cl3C 1.390(17) 3_765
C59 Cl1 1.670(7) .
C59 Cl2 1.803(6) .
